data_4000327
_journal_name_full 'Chemistry of Materials'
_journal_year 2003
_chemical_formula_sum 'C4 H8 Cd O8'
_chemical_formula_weight 296.52
_space_group_IT_number 14
_symmetry_cell_setting monoclinic
_symmetry_space_group_name_Hall '-P 2yn'
_symmetry_space_group_name_H-M 'P 1 21/n 1'
_atom_sites_solution_hydrogens geom
_atom_sites_solution_primary direct
_atom_sites_solution_secondary difmap
_cell_angle_alpha 90.00
_cell_angle_beta 100.210(10)
_cell_angle_gamma 90.00
_cell_formula_units_Z 4
_cell_length_a 6.9080(10)
_cell_length_b 7.9460(10)
_cell_length_c 16.3900(10)
_cell_measurement_reflns_used 27
_cell_measurement_temperature 293(2)
_cell_measurement_theta_max 30.793
_cell_measurement_theta_min 9.934
_cell_volume 885.42(18)
_diffrn_ambient_temperature 293(2)
_diffrn_detector_area_resol_mean ?
_diffrn_measurement_device_type P4
_diffrn_measurement_method scintillation
_diffrn_radiation_monochromator graphite
_diffrn_radiation_source 'fine-focus sealed tube'
_diffrn_radiation_type MoK\a
_diffrn_radiation_wavelength 0.71073
_diffrn_reflns_av_R_equivalents 0.0308
_diffrn_reflns_av_sigmaI/netI 0.0353
_diffrn_reflns_limit_h_max 8
_diffrn_reflns_limit_h_min 0
_diffrn_reflns_limit_k_max 9
_diffrn_reflns_limit_k_min -1
_diffrn_reflns_limit_l_max 19
_diffrn_reflns_limit_l_min -19
_diffrn_reflns_number 1961
_diffrn_reflns_theta_max 25.00
_diffrn_reflns_theta_min 2.53
_diffrn_standards_decay_% ?
_diffrn_standards_interval_count 100
_diffrn_standards_interval_time ?
_diffrn_standards_number 3
_exptl_absorpt_coefficient_mu 2.422
_exptl_absorpt_correction_T_max ?
_exptl_absorpt_correction_T_min ?
_exptl_absorpt_correction_type none
_exptl_crystal_colour colorless
_exptl_crystal_density_diffrn 1.744
_exptl_crystal_density_meas ?
_exptl_crystal_density_method 'not measured'
_exptl_crystal_description prismatic
_exptl_crystal_F_000 448
_exptl_crystal_size_max 0.10
_exptl_crystal_size_mid 0.10
_exptl_crystal_size_min 0.10
_refine_ls_extinction_coef ?
_refine_ls_extinction_method none
_refine_ls_goodness_of_fit_ref 1.064
_refine_ls_hydrogen_treatment mixed
_refine_ls_matrix_type full
_refine_ls_number_parameters 150
_refine_ls_number_reflns 1562
_refine_ls_number_restraints 0
_refine_ls_restrained_S_all 1.064
_refine_ls_R_factor_all 0.0382
_refine_ls_R_factor_gt 0.0282
_refine_ls_shift/su_max 0.019
_refine_ls_shift/su_mean 0.003
_refine_ls_structure_factor_coef Fsqd
_refine_ls_weighting_details 'w=1/[\s^2^(Fo^2^)+(0.0413P)^2^+0.0808P] where P=(Fo^2^+2Fc^2^)/3'
_refine_ls_weighting_scheme calc
_refine_ls_wR_factor_gt 0.0702
_refine_ls_wR_factor_ref 0.0765
_reflns_number_gt 1270
_reflns_number_total 1562
_reflns_threshold_expression >2sigma(I)
_cod_depositor_comments
;
The following automatic conversions were performed:
'_symmetry_cell_setting' value 'Monoclinic' changed to 'monoclinic'
according to '/home/saulius/struct/CIF-dictionaries/cif_core.dic'
dictionary named 'cif_core.dic' version 2.4.1 from 2010-06-29.

Automatic conversion script
Id: cif_fix_enum 1527 2010-12-29 10:47:43Z saulius 

The following automatic conversions were performed:

'_refine_ls_weighting_scheme' value 'calc
w=1/[\s^2^(Fo^2^)+(0.0413P)^2^+0.0808P] where P=(Fo^2^+2Fc^2^)/3' was
changed to 'calc'. New tag '_refine_ls_weighting_details' was
created. The value of the new tag was set to
'w=1/[\s^2^(Fo^2^)+(0.0413P)^2^+0.0808P] where P=(Fo^2^+2Fc^2^)/3'.

Automatic conversion script
Id: cif_fix_values 3143 2015-03-26 13:38:13Z robertas 
;
_cod_original_sg_symbol_H-M P2(1)/n
_cod_original_formula_sum 'Cd C4 H8 O8'
_cod_database_code 4000327

loop_
_symmetry_equiv_pos_as_xyz
'x, y, z'
'-x+1/2, y+1/2, -z+1/2'
'-x, -y, -z'
'x-1/2, -y-1/2, z-1/2'

loop_
_atom_site_label
_atom_site_type_symbol
_atom_site_fract_x
_atom_site_fract_y
_atom_site_fract_z
_atom_site_U_iso_or_equiv
_atom_site_adp_type
_atom_site_occupancy
_atom_site_calc_flag
_atom_site_refinement_flags
_atom_site_disorder_assembly
_atom_site_disorder_group
Cd1 Cd 0.18943(4) 0.00426(3) 0.869010(14) 0.02847(14) Uani 1 d . . .
O1 O 0.3341(4) 0.2740(3) 0.86927(16) 0.0439(7) Uani 1 d . . .
O2 O 0.3385(4) 0.1668(3) 0.99258(15) 0.0386(6) Uani 1 d . . .
O3 O 0.1515(4) -0.1758(3) 0.97203(16) 0.0377(6) Uani 1 d . . .
O4 O 0.0170(5) -0.2963(4) 0.85557(17) 0.0522(8) Uani 1 d . . .
C1 C 0.3752(5) 0.2823(4) 0.9466(2) 0.0289(8) Uani 1 d . . .
C2 C 0.4654(5) 0.4357(5) 0.9837(2) 0.0299(8) Uani 1 d . . .
C3 C 0.0168(5) -0.4410(5) 0.9797(2) 0.0311(8) Uani 1 d . . .
C4 C 0.0638(5) -0.2960(4) 0.9318(2) 0.0325(8) Uani 1 d . . .
O1W O 0.0893(5) 0.0220(4) 0.72971(18) 0.0428(7) Uani 1 d . . .
O2W O 0.4616(4) -0.1481(3) 0.84927(17) 0.0372(6) Uani 1 d . . .
O3W O -0.1112(5) 0.1226(4) 0.86863(19) 0.0419(7) Uani 1 d . . .
O4W O -0.1525(5) -0.5787(4) 0.77839(19) 0.0439(7) Uani 1 d . . .
H1WA H 0.088(7) 0.102(6) 0.707(3) 0.053(13) Uiso 1 d . . .
H1WB H 0.117(11) -0.064(10) 0.683(5) 0.14(3) Uiso 1 d . . .
H2WA H 0.546(7) -0.146(6) 0.902(3) 0.071(15) Uiso 1 d . . .
H2WB H 0.519(8) -0.100(7) 0.812(3) 0.079(16) Uiso 1 d . . .
H3WA H -0.120(7) 0.134(6) 0.915(3) 0.073(16) Uiso 1 d . . .
H3WB H -0.124(6) 0.196(5) 0.847(3) 0.043(13) Uiso 1 d . . .
H4WA H -0.088(10) -0.481(6) 0.807(4) 0.09(2) Uiso 1 d . . .
H4WB H -0.257(8) -0.564(7) 0.762(3) 0.069(16) Uiso 1 d . . .

loop_
_atom_site_aniso_label
_atom_site_aniso_U_11
_atom_site_aniso_U_22
_atom_site_aniso_U_33
_atom_site_aniso_U_23
_atom_site_aniso_U_13
_atom_site_aniso_U_12
Cd1 0.0295(2) 0.0279(2) 0.0279(2) -0.00036(10) 0.00458(13) -0.00627(10)
O1 0.059(2) 0.0394(15) 0.0328(13) -0.0040(12) 0.0074(13) -0.0190(14)
O2 0.0407(17) 0.0355(14) 0.0374(13) 0.0039(11) 0.0013(12) -0.0105(12)
O3 0.0412(17) 0.0315(13) 0.0431(14) 0.0013(12) 0.0152(12) -0.0096(12)
O4 0.069(2) 0.0470(16) 0.0411(16) 0.0039(13) 0.0101(14) -0.0155(15)
C1 0.0192(19) 0.0266(17) 0.0404(19) -0.0049(16) 0.0041(15) -0.0027(15)
C2 0.025(2) 0.0307(18) 0.0330(19) 0.0012(14) 0.0019(16) -0.0031(15)
C3 0.027(2) 0.0296(17) 0.039(2) -0.0001(15) 0.0122(16) -0.0027(15)
C4 0.026(2) 0.0319(18) 0.042(2) 0.0032(16) 0.0132(16) -0.0009(16)
O1W 0.061(2) 0.0386(15) 0.0288(14) 0.0029(12) 0.0075(14) 0.0046(13)
O2W 0.0348(16) 0.0427(15) 0.0341(13) 0.0016(12) 0.0057(12) -0.0010(12)
O3W 0.0405(18) 0.0457(17) 0.0404(15) -0.0010(13) 0.0093(12) 0.0070(13)
O4W 0.0308(18) 0.0529(18) 0.0456(16) -0.0016(14) 0.0001(13) 0.0075(14)
